data_1512470
loop_
_publ_author_name
'Stephen O. Ojwach'
'George S. Nyamato'
'Benard Omondi'
'James Darkw'

_publ_section_title
;
 Chelating (pyrazolylmethyl)pyridine ligands: Coordination chemistry and
 binding properties with zinc(II) and cadmium(II) cations
;
_journal_name_full
;
Inorganica Chimica Acta
;
_journal_page_first 141
_journal_page_last 147
_journal_paper_doi 10.1016/j.ica.2012.07.005
_journal_volume 392
_journal_year 2012
_chemical_formula_moiety 'C12 H16 Cd N5 O7'
_chemical_formula_sum 'C12 H16 Cd N5 O7'
_chemical_formula_weight 454.7
_chemical_name_systematic
;
 ?
;
_space_group_IT_number 14
_symmetry_cell_setting monoclinic
_symmetry_space_group_name_Hall '-P 2ybc'
_symmetry_space_group_name_H-M 'P 1 21/c 1'
_atom_sites_solution_hydrogens geom
_atom_sites_solution_primary direct
_atom_sites_solution_secondary difmap
_audit_conform_dict_location ftp://ftp.iucr.org/pub/cif_core.dic
_audit_conform_dict_name cif_core.dic
_audit_conform_dict_version 2.4
_audit_creation_date 2010-08-12T21:32:09-00:00
_audit_creation_method 'WinGX routine CIF_UPDATE'
_cell_angle_alpha 90
_cell_angle_beta 92.078(2)
_cell_angle_gamma 90
_cell_formula_units_Z 4
_cell_length_a 7.4953(6)
_cell_length_b 13.9270(10)
_cell_length_c 15.7195(12)
_cell_measurement_reflns_used 16146
_cell_measurement_temperature 100(2)
_cell_measurement_theta_max 28.33
_cell_measurement_theta_min 1.95
_cell_volume 1639.8(2)
_computing_cell_refinement 'SAINT-plus (Bruker, 2004)'
_computing_data_collection 'APEX2 (Bruker, 2005)'
_computing_data_reduction 'SAINT-Plus and XPREP (Bruker, 2004)'
_computing_molecular_graphics 'DIAMOND (Brandenburg & Putz, 2005), ORTEP3 (Farrugia, 1997)'
_computing_publication_material 'WinGX (Farrugia, 1999)'
_computing_structure_refinement 'SHELXL-97 (Sheldrick, 2008)'
_computing_structure_solution 'SHELXS-97 (Sheldrick, 2008)'
_diffrn_ambient_temperature 100(2)
_diffrn_measured_fraction_theta_full 0.998
_diffrn_measured_fraction_theta_max 0.998
_diffrn_measurement_device_type 'Bruker X8 ApexII 4K Kappa CCD'
_diffrn_measurement_method '\f and \w scans'
_diffrn_radiation_monochromator graphite
_diffrn_radiation_type MoK\a
_diffrn_radiation_wavelength 0.71073
_diffrn_reflns_av_R_equivalents 0.031
_diffrn_reflns_av_unetI/netI 0.0272
_diffrn_reflns_limit_h_max 10
_diffrn_reflns_limit_h_min -9
_diffrn_reflns_limit_k_max 18
_diffrn_reflns_limit_k_min -18
_diffrn_reflns_limit_l_max 20
_diffrn_reflns_limit_l_min -20
_diffrn_reflns_number 15763
_diffrn_reflns_theta_full 28.33
_diffrn_reflns_theta_max 28.33
_diffrn_reflns_theta_min 1.95
_diffrn_standards_decay_% 0
_diffrn_standards_interval_count 0
_diffrn_standards_interval_time 0
_diffrn_standards_number 0
_exptl_absorpt_coefficient_mu 1.379
_exptl_absorpt_correction_T_max 0.9342
_exptl_absorpt_correction_T_min 0.7894
_exptl_absorpt_correction_type multi-scan
_exptl_absorpt_process_details 'SADABS (Bruker, 2008)'
_exptl_crystal_colour colourless
_exptl_crystal_density_diffrn 1.842
_exptl_crystal_density_method 'not measured'
_exptl_crystal_description block
_exptl_crystal_F_000 908
_exptl_crystal_size_max 0.18
_exptl_crystal_size_mid 0.15
_exptl_crystal_size_min 0.05
_refine_diff_density_max 1.196
_refine_diff_density_min -2.367
_refine_diff_density_rms 0.094
_refine_ls_extinction_method none
_refine_ls_goodness_of_fit_ref 1.051
_refine_ls_hydrogen_treatment constr
_refine_ls_matrix_type full
_refine_ls_number_parameters 258
_refine_ls_number_reflns 4067
_refine_ls_number_restraints 2
_refine_ls_restrained_S_all 1.056
_refine_ls_R_factor_all 0.0422
_refine_ls_R_factor_gt 0.0338
_refine_ls_shift/su_max 0.002
_refine_ls_shift/su_mean 0
_refine_ls_structure_factor_coef Fsqd
_refine_ls_weighting_details 'calc w=1/[\s^2^(Fo^2^)+(0.0146P)^2^+4.4924P] where P=(Fo^2^+2Fc^2^)/3'
_refine_ls_weighting_scheme calc
_refine_ls_wR_factor_gt 0.0683
_refine_ls_wR_factor_ref 0.0731
_reflns_number_gt 3493
_reflns_number_total 4067
_reflns_threshold_expression >2sigma(I)
_cod_data_source_file ICA-2012-392-141-147-3.cif
_cod_data_source_block mo_10bo_so9b_0m
_cod_original_sg_symbol_H-M P21/c
_cod_database_code 1512470

loop_
_symmetry_equiv_pos_as_xyz
'x, y, z'
'-x, y+1/2, -z+1/2'
'-x, -y, -z'
'x, -y-1/2, z-1/2'

loop_
_atom_site_label
_atom_site_type_symbol
_atom_site_fract_x
_atom_site_fract_y
_atom_site_fract_z
_atom_site_U_iso_or_equiv
_atom_site_adp_type
_atom_site_occupancy
_atom_site_symmetry_multiplicity
_atom_site_calc_flag
_atom_site_refinement_flags
_atom_site_disorder_assembly
_atom_site_disorder_group
O7A O 0.2111(5) 0.1183(3) -0.0529(2) 0.0243(11) Uani 0.520(6) 1 d P A 1
C12A C 0.1054(15) 0.0944(7) -0.1065(7) 0.043(2) Uani 0.520(6) 1 d P A 1
H12A H -0.0144 0.1137 -0.0902 0.065 Uiso 0.520(6) 1 calc PR A 1
H12B H 0.1095 0.0245 -0.1131 0.065 Uiso 0.520(6) 1 calc PR A 1
H12C H 0.1335 0.1251 -0.1604 0.065 Uiso 0.520(6) 1 calc PR A 1
O5A O 0.5885(7) 0.1973(3) -0.0044(3) 0.0234(10) Uani 0.520(6) 1 d P A 1
O7B O 0.0575(6) 0.1662(3) -0.0469(3) 0.0246(12) Uani 0.480(6) 1 d P A 2
C12B C 0.0541(12) 0.1293(7) -0.1061(6) 0.0274(17) Uani 0.480(6) 1 d P A 2
H12D H 0.0309 0.1752 -0.1524 0.041 Uiso 0.480(6) 1 calc PR A 2
H12E H -0.0409 0.0809 -0.1065 0.041 Uiso 0.480(6) 1 calc PR A 2
H12F H 0.1692 0.0977 -0.1138 0.041 Uiso 0.480(6) 1 calc PR A 2
O5B O 0.4932(9) 0.1923(3) -0.0291(3) 0.0283(12) Uani 0.480(6) 1 d P A 2
C1 C 0.2173(5) 0.6229(3) 0.0621(3) 0.0474(10) Uani 1 1 d . . .
H1A H 0.1072 0.6246 0.0939 0.071 Uiso 1 1 calc R . .
H1B H 0.215 0.6748 0.0199 0.071 Uiso 1 1 calc R . .
H1C H 0.3204 0.6313 0.1015 0.071 Uiso 1 1 calc R . .
C2 C 0.2313(4) 0.5283(2) 0.0177(2) 0.0315(7) Uani 1 1 d . . .
C3 C 0.2637(4) 0.5071(2) -0.0657(2) 0.0316(7) Uani 1 1 d . . .
H3 H 0.2823 0.5516 -0.1103 0.038 Uiso 1 1 calc R . .
C4 C 0.2637(4) 0.4066(2) -0.0718(2) 0.0276(6) Uani 1 1 d . . .
C5 C 0.2905(5) 0.3453(3) -0.14791(19) 0.0349(7) Uani 1 1 d . . .
H5A H 0.3662 0.2904 -0.1318 0.052 Uiso 1 1 calc R . .
H5B H 0.3482 0.383 -0.1918 0.052 Uiso 1 1 calc R . .
H5C H 0.1745 0.322 -0.1702 0.052 Uiso 1 1 calc R . .
C6 C 0.1823(4) 0.4261(3) 0.14804(19) 0.0301(7) Uani 1 1 d . . .
H6A H 0.0872 0.3774 0.1534 0.036 Uiso 1 1 calc R . .
H6B H 0.1417 0.4862 0.1749 0.036 Uiso 1 1 calc R . .
C7 C 0.3508(4) 0.3914(2) 0.19374(18) 0.0260(6) Uani 1 1 d . . .
C8 C 0.4381(4) 0.4458(3) 0.2563(2) 0.0313(7) Uani 1 1 d . . .
H8 H 0.3911 0.5062 0.2724 0.038 Uiso 1 1 calc R . .
C9 C 0.5947(4) 0.4116(3) 0.29524(19) 0.0320(7) Uani 1 1 d . . .
H9 H 0.6558 0.4478 0.3385 0.038 Uiso 1 1 calc R . .
C10 C 0.6593(4) 0.3240(2) 0.26983(18) 0.0279(6) Uani 1 1 d . . .
H10 H 0.7671 0.2991 0.2947 0.033 Uiso 1 1 calc R . .
C11 C 0.5647(4) 0.2727(2) 0.20740(17) 0.0261(6) Uani 1 1 d . . .
H11 H 0.6102 0.2124 0.19 0.031 Uiso 1 1 calc R . .
N1 N 0.2322(3) 0.36773(19) 0.00407(15) 0.0272(5) Uani 1 1 d . A .
N2 N 0.2117(3) 0.4436(2) 0.05816(16) 0.0272(6) Uani 1 1 d . . .
N3 N 0.4125(3) 0.30459(18) 0.17078(14) 0.0231(5) Uani 1 1 d . A .
N4 N 0.0002(4) 0.1470(2) 0.16445(17) 0.0322(6) Uani 1 1 d . . .
N5 N 0.5966(5) 0.1208(2) 0.02296(19) 0.0462(9) Uani 1 1 d . . .
O1 O -0.0287(3) 0.22501(18) 0.12505(15) 0.0381(5) Uani 1 1 d U A .
O2 O 0.1442(3) 0.10337(17) 0.15082(15) 0.0349(5) Uani 1 1 d U A .
O3 O -0.1076(3) 0.1153(2) 0.21481(17) 0.0444(7) Uani 1 1 d . . .
O4 O 0.4970(3) 0.09014(19) 0.07903(14) 0.0384(6) Uani 1 1 d . A .
O6 O 0.7383(5) 0.0790(2) 0.00656(19) 0.0621(9) Uani 1 1 d . A .
Cd1 Cd 0.27251(3) 0.217089(17) 0.060469(13) 0.02874(8) Uani 1 1 d U . .

loop_
_atom_site_aniso_label
_atom_site_aniso_U_11
_atom_site_aniso_U_22
_atom_site_aniso_U_33
_atom_site_aniso_U_23
_atom_site_aniso_U_13
_atom_site_aniso_U_12
O7A 0.031(2) 0.022(2) 0.019(2) -0.0072(16) -0.0112(16) 0.0026(16)
C12A 0.053(6) 0.037(5) 0.041(5) -0.017(4) 0.006(4) 0.006(4)
O5A 0.024(3) 0.024(2) 0.022(2) 0.0052(17) 0.0006(18) 0.0072(19)
O7B 0.026(2) 0.032(3) 0.017(2) -0.0131(18) 0.0017(16) -0.0044(18)
C12B 0.023(4) 0.028(5) 0.031(4) -0.001(4) -0.003(3) -0.005(3)
O5B 0.032(3) 0.027(2) 0.026(3) 0.0037(19) 0.004(2) 0.003(2)
C1 0.0312(18) 0.038(2) 0.073(3) -0.019(2) 0.0013(18) 0.0083(15)
C2 0.0137(13) 0.0331(17) 0.0474(19) -0.0078(15) -0.0031(13) 0.0018(12)
C3 0.0180(15) 0.0337(17) 0.0433(19) 0.0017(15) 0.0022(13) -0.0023(12)
C4 0.0229(15) 0.0346(17) 0.0253(15) 0.0003(13) -0.0020(12) -0.0056(12)
C5 0.046(2) 0.0393(19) 0.0190(14) 0.0002(13) 0.0010(13) -0.0071(16)
C6 0.0207(14) 0.0431(19) 0.0267(15) -0.0158(14) 0.0031(12) -0.0057(13)
C7 0.0221(14) 0.0378(17) 0.0185(13) -0.0102(12) 0.0051(11) -0.0100(12)
C8 0.0252(15) 0.0409(18) 0.0279(15) -0.0206(14) 0.0028(12) -0.0062(13)
C9 0.0284(16) 0.048(2) 0.0198(14) -0.0137(14) -0.0006(12) -0.0098(14)
C10 0.0323(16) 0.0353(17) 0.0157(13) 0.0026(12) -0.0037(11) -0.0068(13)
C11 0.0365(16) 0.0261(15) 0.0159(12) 0.0012(11) 0.0011(11) -0.0104(13)
N1 0.0294(13) 0.0331(14) 0.0191(12) -0.0053(10) -0.0016(10) -0.0085(11)
N2 0.0196(12) 0.0357(15) 0.0262(13) -0.0092(11) -0.0018(10) -0.0022(10)
N3 0.0281(13) 0.0279(13) 0.0136(10) -0.0040(9) 0.0030(9) -0.0119(10)
N4 0.0299(14) 0.0390(16) 0.0269(13) 0.0116(12) -0.0107(11) -0.0171(12)
N5 0.084(3) 0.0288(16) 0.0272(14) -0.0110(13) 0.0258(16) -0.0149(16)
O1 0.0370(10) 0.0393(14) 0.0378(13) 0.0180(11) -0.0038(9) -0.0143(10)
O2 0.0301(12) 0.0387(13) 0.0355(12) 0.0095(9) -0.0036(10) -0.0126(10)
O3 0.0251(12) 0.0569(17) 0.0511(15) 0.0319(13) -0.0023(11) -0.0129(11)
O4 0.0454(14) 0.0490(15) 0.0209(11) 0.0062(10) 0.0028(10) -0.0103(12)
O6 0.081(2) 0.0560(18) 0.0522(18) -0.0241(15) 0.0391(17) -0.0179(16)
Cd1 0.04411(14) 0.02918(12) 0.01306(10) -0.00521(9) 0.00295(8) -0.01741(10)

loop_
_atom_type_symbol
_atom_type_description
_atom_type_scat_dispersion_real
_atom_type_scat_dispersion_imag
_atom_type_scat_source
C C 0.0033 0.0016 'International Tables Vol C Tables 4.2.6.8 and 6.1.1.4'
H H 0 0 'International Tables Vol C Tables 4.2.6.8 and 6.1.1.4'
N N 0.0061 0.0033 'International Tables Vol C Tables 4.2.6.8 and 6.1.1.4'
O O 0.0106 0.006 'International Tables Vol C Tables 4.2.6.8 and 6.1.1.4'
Cd Cd -0.8075 1.2024 'International Tables Vol C Tables 4.2.6.8 and 6.1.1.4'

loop_
_geom_angle_atom_site_label_1
_geom_angle_atom_site_label_2
_geom_angle_atom_site_label_3
_geom_angle
C12A O7A Cd1 146.7(6)
N5 O5A Cd1 89.4(3)
C12B O7B Cd1 138.9(6)
O7B C12B H12D 109.5
O7B C12B H12E 109.5
H12D C12B H12E 109.5
O7B C12B H12F 109.5
H12D C12B H12F 109.5
H12E C12B H12F 109.5
N5 O5B Cd1 98.0(3)
C2 C1 H1A 109.5
C2 C1 H1B 109.5
H1A C1 H1B 109.5
C2 C1 H1C 109.5
H1A C1 H1C 109.5
H1B C1 H1C 109.5
N2 C2 C3 106.7(3)
N2 C2 C1 122.6(3)
C3 C2 C1 130.7(4)
C2 C3 C4 106.3(3)
C2 C3 H3 126.8
C4 C3 H3 126.8
N1 C4 C3 110.0(3)
N1 C4 C5 121.1(3)
C3 C4 C5 128.9(3)
C4 C5 H5A 109.5
C4 C5 H5B 109.5
H5A C5 H5B 109.5
C4 C5 H5C 109.5
H5A C5 H5C 109.5
H5B C5 H5C 109.5
N2 C6 C7 111.2(2)
N2 C6 H6A 109.4
C7 C6 H6A 109.4
N2 C6 H6B 109.4
C7 C6 H6B 109.4
H6A C6 H6B 108
N3 C7 C8 121.5(3)
N3 C7 C6 116.7(3)
C8 C7 C6 121.9(3)
C7 C8 C9 119.7(3)
C7 C8 H8 120.1
C9 C8 H8 120.1
C10 C9 C8 118.5(3)
C10 C9 H9 120.8
C8 C9 H9 120.8
C9 C10 C11 119.0(3)
C9 C10 H10 120.5
C11 C10 H10 120.5
N3 C11 C10 122.7(3)
N3 C11 H11 118.6
C10 C11 H11 118.6
C4 N1 N2 105.6(3)
C4 N1 Cd1 133.6(2)
N2 N1 Cd1 118.86(19)
C2 N2 N1 111.4(3)
C2 N2 C6 128.7(3)
N1 N2 C6 119.8(3)
C11 N3 C7 118.6(3)
C11 N3 Cd1 120.0(2)
C7 N3 Cd1 121.1(2)
O3 N4 O2 121.4(3)
O3 N4 O1 121.1(3)
O2 N4 O1 117.5(3)
O5A N5 O6 112.9(4)
O5A N5 O4 123.7(4)
O6 N5 O4 121.4(3)
O6 N5 O5B 129.0(3)
O4 N5 O5B 107.7(4)
N4 O1 Cd1 91.13(19)
N4 O2 Cd1 98.57(18)
N5 O4 Cd1 95.4(2)
O5B Cd1 O7A 63.17(19)
O5B Cd1 N1 89.32(14)
O7A Cd1 N1 103.26(12)
O5B Cd1 N3 103.02(18)
O7A Cd1 N3 164.80(12)
N1 Cd1 N3 81.90(9)
O5B Cd1 O2 127.07(14)
O7A Cd1 O2 89.45(12)
N1 Cd1 O2 142.86(9)
N3 Cd1 O2 94.90(8)
O5B Cd1 O7B 90.26(19)
O7A Cd1 O7B 33.06(14)
N1 Cd1 O7B 85.56(13)
N3 Cd1 O7B 161.55(12)
O2 Cd1 O7B 86.97(12)
O5B Cd1 O4 56.19(15)
O7A Cd1 O4 77.08(11)
N1 Cd1 O4 141.83(9)
N3 Cd1 O4 90.00(9)
O2 Cd1 O4 74.74(8)
O7B Cd1 O4 108.15(12)
O5B Cd1 O1 163.15(18)
O7A Cd1 O1 100.56(12)
N1 Cd1 O1 90.47(9)
N3 Cd1 O1 93.62(8)
O2 Cd1 O1 52.64(8)
O7B Cd1 O1 72.94(11)
O4 Cd1 O1 127.38(8)
O5B Cd1 O5A 16.69(15)
O7A Cd1 O5A 78.06(15)
N1 Cd1 O5A 93.09(11)
N3 Cd1 O5A 87.46(13)
O2 Cd1 O5A 123.85(11)
O7B Cd1 O5A 106.75(15)
O4 Cd1 O5A 49.13(11)
O1 Cd1 O5A 176.39(11)

loop_
_geom_bond_atom_site_label_1
_geom_bond_atom_site_label_2
_geom_bond_distance
O7A C12A 1.183(11)
O7A Cd1 2.285(4)
C12A H12A 0.98
C12A H12B 0.98
C12A H12C 0.98
O5A N5 1.150(5)
O5A Cd1 2.626(5)
O7B C12B 1.062(10)
O7B Cd1 2.398(4)
C12B H12D 0.98
C12B H12E 0.98
C12B H12F 0.98
O5B N5 1.489(7)
O5B Cd1 2.238(5)
C1 C2 1.496(5)
C1 H1A 0.98
C1 H1B 0.98
C1 H1C 0.98
C2 N2 1.351(4)
C2 C3 1.374(5)
C3 C4 1.402(5)
C3 H3 0.95
C4 N1 1.339(4)
C4 C5 1.489(4)
C5 H5A 0.98
C5 H5B 0.98
C5 H5C 0.98
C6 N2 1.458(4)
C6 C7 1.510(4)
C6 H6A 0.99
C6 H6B 0.99
C7 N3 1.348(4)
C7 C8 1.386(4)
C8 C9 1.388(5)
C8 H8 0.95
C9 C10 1.377(5)
C9 H9 0.95
C10 C11 1.388(4)
C10 H10 0.95
C11 N3 1.335(4)
C11 H11 0.95
N1 N2 1.369(4)
N1 Cd1 2.293(3)
N3 Cd1 2.337(2)
N4 O3 1.233(3)
N4 O2 1.264(4)
N4 O1 1.266(4)
N5 O6 1.246(5)
N5 O4 1.251(4)
O1 Cd1 2.511(2)
O2 Cd1 2.356(2)
O4 Cd1 2.451(3)

loop_
_geom_torsion_atom_site_label_1
_geom_torsion_atom_site_label_2
_geom_torsion_atom_site_label_3
_geom_torsion_atom_site_label_4
_geom_torsion
N2 C2 C3 C4 -0.5(3)
C1 C2 C3 C4 179.6(3)
C2 C3 C4 N1 0.3(4)
C2 C3 C4 C5 179.3(3)
N2 C6 C7 N3 -66.1(4)
N2 C6 C7 C8 113.9(3)
N3 C7 C8 C9 1.3(5)
C6 C7 C8 C9 -178.7(3)
C7 C8 C9 C10 0.4(5)
C8 C9 C10 C11 -1.0(5)
C9 C10 C11 N3 -0.2(4)
C3 C4 N1 N2 0.1(3)
C5 C4 N1 N2 -179.0(3)
C3 C4 N1 Cd1 -162.9(2)
C5 C4 N1 Cd1 17.9(5)
C3 C2 N2 N1 0.7(3)
C1 C2 N2 N1 -179.4(3)
C3 C2 N2 C6 177.4(3)
C1 C2 N2 C6 -2.7(5)
C4 N1 N2 C2 -0.5(3)
Cd1 N1 N2 C2 165.6(2)
C4 N1 N2 C6 -177.6(3)
Cd1 N1 N2 C6 -11.5(3)
C7 C6 N2 C2 -103.9(4)
C7 C6 N2 N1 72.6(3)
C10 C11 N3 C7 1.9(4)
C10 C11 N3 Cd1 176.3(2)
C8 C7 N3 C11 -2.5(4)
C6 C7 N3 C11 177.6(3)
C8 C7 N3 Cd1 -176.8(2)
C6 C7 N3 Cd1 3.2(3)
Cd1 O5A N5 O6 -179.9(3)
Cd1 O5A N5 O4 -15.7(5)
Cd1 O5A N5 O5B 52.6(5)
Cd1 O5B N5 O5A -109.7(6)
Cd1 O5B N5 O6 -179.8(3)
Cd1 O5B N5 O4 16.0(3)
O3 N4 O1 Cd1 175.5(3)
O2 N4 O1 Cd1 -3.8(3)
O3 N4 O2 Cd1 -175.2(3)
O1 N4 O2 Cd1 4.1(3)
O5A N5 O4 Cd1 16.9(5)
O6 N5 O4 Cd1 179.9(3)
O5B N5 O4 Cd1 -14.5(3)
N5 O5B Cd1 O7A -101.4(3)
N5 O5B Cd1 N1 153.3(3)
N5 O5B Cd1 N3 71.8(3)
N5 O5B Cd1 O2 -34.7(4)
N5 O5B Cd1 O7B -121.1(3)
N5 O5B Cd1 O4 -9.3(2)
N5 O5B Cd1 O1 -117.3(5)
N5 O5B Cd1 O5A 50.2(5)
C12A O7A Cd1 O5B -140.3(12)
C12A O7A Cd1 N1 -57.9(11)
C12A O7A Cd1 N3 -166.3(10)
C12A O7A Cd1 O2 86.9(11)
C12A O7A Cd1 O7B 1.6(11)
C12A O7A Cd1 O4 161.3(11)
C12A O7A Cd1 O1 35.1(11)
C12A O7A Cd1 O5A -148.3(11)
C4 N1 Cd1 O5B 26.5(3)
N2 N1 Cd1 O5B -134.9(3)
C4 N1 Cd1 O7A -35.7(3)
N2 N1 Cd1 O7A 162.9(2)
C4 N1 Cd1 N3 129.7(3)
N2 N1 Cd1 N3 -31.6(2)
C4 N1 Cd1 O2 -142.9(3)
N2 N1 Cd1 O2 55.8(3)
C4 N1 Cd1 O7B -63.9(3)
N2 N1 Cd1 O7B 134.8(2)
C4 N1 Cd1 O4 50.1(3)
N2 N1 Cd1 O4 -111.2(2)
C4 N1 Cd1 O1 -136.7(3)
N2 N1 Cd1 O1 62.0(2)
C4 N1 Cd1 O5A 42.7(3)
N2 N1 Cd1 O5A -118.6(2)
C11 N3 Cd1 O5B -50.9(2)
C7 N3 Cd1 O5B 123.4(2)
C11 N3 Cd1 O7A -27.2(5)
C7 N3 Cd1 O7A 147.1(4)
C11 N3 Cd1 N1 -138.3(2)
C7 N3 Cd1 N1 36.0(2)
C11 N3 Cd1 O2 79.0(2)
C7 N3 Cd1 O2 -106.8(2)
C11 N3 Cd1 O7B 174.1(4)
C7 N3 Cd1 O7B -11.7(5)
C11 N3 Cd1 O4 4.3(2)
C7 N3 Cd1 O4 178.6(2)
C11 N3 Cd1 O1 131.8(2)
C7 N3 Cd1 O1 -54.0(2)
C11 N3 Cd1 O5A -44.8(2)
C7 N3 Cd1 O5A 129.5(2)
N4 O2 Cd1 O5B -161.1(3)
N4 O2 Cd1 O7A -106.1(2)
N4 O2 Cd1 N1 5.5(3)
N4 O2 Cd1 N3 88.50(18)
N4 O2 Cd1 O7B -73.1(2)
N4 O2 Cd1 O4 177.16(19)
N4 O2 Cd1 O1 -2.32(16)
N4 O2 Cd1 O5A 178.7(2)
C12B O7B Cd1 O5B 15.2(9)
C12B O7B Cd1 O7A -18.3(9)
C12B O7B Cd1 N1 104.5(9)
C12B O7B Cd1 N3 151.7(8)
C12B O7B Cd1 O2 -111.9(9)
C12B O7B Cd1 O4 -39.1(9)
C12B O7B Cd1 O1 -163.7(9)
C12B O7B Cd1 O5A 12.6(9)
N5 O4 Cd1 O5B 11.0(3)
N5 O4 Cd1 O7A 77.2(2)
N5 O4 Cd1 N1 -17.9(3)
N5 O4 Cd1 N3 -94.7(2)
N5 O4 Cd1 O2 170.2(2)
N5 O4 Cd1 O7B 88.7(2)
N5 O4 Cd1 O1 170.75(18)
N5 O4 Cd1 O5A -8.1(2)
N4 O1 Cd1 O5B 97.8(5)
N4 O1 Cd1 O7A 83.4(2)
N4 O1 Cd1 N1 -173.02(18)
N4 O1 Cd1 N3 -91.11(18)
N4 O1 Cd1 O2 2.29(16)
N4 O1 Cd1 O7B 101.8(2)
N4 O1 Cd1 O4 1.7(2)
N5 O5A Cd1 O5B -100.1(7)
N5 O5A Cd1 O7A -74.4(3)
N5 O5A Cd1 N1 -177.3(3)
N5 O5A Cd1 N3 100.9(3)
N5 O5A Cd1 O2 6.7(4)
N5 O5A Cd1 O7B -91.0(3)
N5 O5A Cd1 O4 8.7(2)
